data_7122246
loop_
_publ_author_name
'Maguire, Casey J.'
'Chen, Zhi'
'Mocharla, Vani P.'
'Sriram, Madhavi'
'Strecker, Tracy E.'
'Hamel, Ernest'
'Zhou, Heling'
'Lopez, Ramona'
'Wang, Yifan'
'Mason, Ralph P.'
'Chaplin, David J.'
'Trawick, Mary Lynn'
'Pinney, Kevin G.'

_publ_section_title
;
 Synthesis of dihydronaphthalene analogues inspired by combretastatin A-4
 and their biological evaluation as anticancer agents.
;
_journal_issue 10
_journal_name_full MedChemComm
_journal_page_first 1649
_journal_page_last 1662
_journal_paper_doi 10.1039/c8md00322j
_journal_volume 9
_journal_year 2018
_chemical_formula_sum 'C20 H22 O5'
_chemical_formula_weight 342.37
_space_group_crystal_system monoclinic
_space_group_IT_number 14
_space_group_name_Hall '-P 2yn'
_space_group_name_H-M_alt 'P 1 21/n 1'
_symmetry_space_group_name_Hall '-P 2yn'
_symmetry_space_group_name_H-M 'P 1 21/n 1'
_atom_sites_solution_hydrogens mixed
_audit_creation_method SHELXL-2014
_audit_update_record
;
2018-05-10 deposited with the CCDC.
2018-08-14 downloaded from the CCDC.
;
_cell_angle_alpha 90
_cell_angle_beta 94.1342(15)
_cell_angle_gamma 90
_cell_formula_units_Z 4
_cell_length_a 12.1996(5)
_cell_length_b 6.7253(2)
_cell_length_c 20.3499(9)
_cell_measurement_reflns_used 9845
_cell_measurement_temperature 150(2)
_cell_measurement_theta_max 28.33
_cell_measurement_theta_min 3.19
_cell_volume 1665.28(11)
_computing_cell_refinement 'Bruker SAINT'
_computing_data_collection 'Bruker APEX2'
_computing_data_reduction 'Bruker SAINT'
_computing_molecular_graphics 'Bruker SHELXTL'
_computing_publication_material 'Bruker SHELXTL'
_computing_structure_refinement 'SHELXL-2014 (Sheldrick, 2014)'
_computing_structure_solution 'SHELXS-97 (Sheldrick 2008)'
_diffrn_ambient_temperature 150(2)
_diffrn_measured_fraction_theta_full 0.999
_diffrn_measured_fraction_theta_max 0.998
_diffrn_measurement_device_type 'Bruker APEX-II CCD'
_diffrn_measurement_method '\f and \w scans'
_diffrn_radiation_type MoK\a
_diffrn_radiation_wavelength 0.71073
_diffrn_reflns_av_R_equivalents 0.0358
_diffrn_reflns_av_unetI/netI 0.0228
_diffrn_reflns_Laue_measured_fraction_full 0.999
_diffrn_reflns_Laue_measured_fraction_max 0.998
_diffrn_reflns_limit_h_max 16
_diffrn_reflns_limit_h_min -15
_diffrn_reflns_limit_k_max 8
_diffrn_reflns_limit_k_min -8
_diffrn_reflns_limit_l_max 24
_diffrn_reflns_limit_l_min -27
_diffrn_reflns_number 29603
_diffrn_reflns_point_group_measured_fraction_full 0.999
_diffrn_reflns_point_group_measured_fraction_max 0.998
_diffrn_reflns_theta_full 25.242
_diffrn_reflns_theta_max 28.360
_diffrn_reflns_theta_min 3.191
_exptl_absorpt_coefficient_mu 0.098
_exptl_absorpt_correction_T_max 0.944
_exptl_absorpt_correction_T_min 0.923
_exptl_absorpt_correction_type multi-scan
_exptl_absorpt_process_details SADABS
_exptl_crystal_colour colourless
_exptl_crystal_density_diffrn 1.366
_exptl_crystal_description block
_exptl_crystal_F_000 728
_exptl_crystal_size_max 0.420
_exptl_crystal_size_mid 0.235
_exptl_crystal_size_min 0.187
_refine_diff_density_max 0.523
_refine_diff_density_min -0.249
_refine_diff_density_rms 0.054
_refine_ls_extinction_method none
_refine_ls_goodness_of_fit_ref 1.671
_refine_ls_hydrogen_treatment mixed
_refine_ls_matrix_type full
_refine_ls_number_parameters 234
_refine_ls_number_reflns 4152
_refine_ls_number_restraints 0
_refine_ls_restrained_S_all 1.671
_refine_ls_R_factor_all 0.0587
_refine_ls_R_factor_gt 0.0460
_refine_ls_shift/su_max 0.000
_refine_ls_shift/su_mean 0.000
_refine_ls_structure_factor_coef Fsqd
_refine_ls_weighting_details 'w=1/[\s^2^(Fo^2^)+(0.0557P)^2^] where P=(Fo^2^+2Fc^2^)/3'
_refine_ls_weighting_scheme calc
_refine_ls_wR_factor_gt 0.1310
_refine_ls_wR_factor_ref 0.1366
_reflns_Friedel_coverage 0.000
_reflns_number_gt 3406
_reflns_number_total 4152
_reflns_threshold_expression 'I > 2\s(I)'
_cod_data_source_file c8md00322j2.cif
_cod_data_source_block KP90
_cod_depositor_comments 'Adding full bibliography for 7122245--7122246.cif.'
_cod_database_code 7122246
_shelx_space_group_comment
; 
The symmetry employed for this shelxl refinement is uniquely defined 
by the following loop, which should always be used as a source of 
symmetry information in preference to the above space-group names. 
They are only intended as comments. 
;
_shelx_estimated_absorpt_t_min 0.960
_shelx_estimated_absorpt_t_max 0.982
_shelxl_version_number 2014-3

loop_
_space_group_symop_operation_xyz
'x, y, z'
'-x+1/2, y+1/2, -z+1/2'
'-x, -y, -z'
'x-1/2, -y-1/2, z-1/2'

loop_
_atom_site_label
_atom_site_type_symbol
_atom_site_fract_x
_atom_site_fract_y
_atom_site_fract_z
_atom_site_U_iso_or_equiv
_atom_site_adp_type
_atom_site_occupancy
_atom_site_site_symmetry_order
_atom_site_calc_flag
_atom_site_refinement_flags_posn
_atom_site_refinement_flags_adp
O1 O 0.03387(8) 1.14021(14) -0.17670(5) 0.0259(2) Uani 1 1 d . .
H1 H 0.0158(14) 1.092(2) -0.2170(10) 0.049(5) Uiso 1 1 d . .
O2 O 0.11915(8) 0.82738(14) -0.23449(4) 0.0280(2) Uani 1 1 d . .
O3 O 0.56131(7) 0.60228(12) 0.09235(5) 0.0231(2) Uani 1 1 d . .
O4 O 0.46634(7) 0.39069(12) 0.18516(4) 0.0209(2) Uani 1 1 d . .
O5 O 0.25621(7) 0.44354(14) 0.20816(4) 0.0260(2) Uani 1 1 d . .
C1 C 0.10043(9) 1.01370(17) -0.13910(6) 0.0187(3) Uani 1 1 d . .
C2 C 0.14635(10) 0.84649(18) -0.16833(6) 0.0218(3) Uani 1 1 d . .
C3 C 0.21304(11) 0.71906(19) -0.13054(7) 0.0259(3) Uani 1 1 d . .
H3 H 0.2441 0.6057 -0.1499 0.031 Uiso 1 1 calc R U
C4 C 0.23437(11) 0.75817(18) -0.06377(6) 0.0230(3) Uani 1 1 d . .
H4 H 0.2796 0.6692 -0.0377 0.028 Uiso 1 1 calc R U
C5 C 0.19111(9) 0.92427(16) -0.03419(6) 0.0172(3) Uani 1 1 d . .
C6 C 0.12253(9) 1.05450(17) -0.07276(6) 0.0177(3) Uani 1 1 d . .
C7 C 0.06944(11) 1.23243(19) -0.04287(7) 0.0275(3) Uani 1 1 d . .
H7A H -0.0110 1.2104 -0.0456 0.033 Uiso 1 1 calc R U
H7B H 0.0834 1.3501 -0.0703 0.033 Uiso 1 1 calc R U
C8 C 0.10613(12) 1.28144(19) 0.02788(7) 0.0280(3) Uani 1 1 d . .
H8A H 0.1492 1.4062 0.0283 0.034 Uiso 1 1 calc R U
H8B H 0.0399 1.3075 0.0519 0.034 Uiso 1 1 calc R U
C9 C 0.17335(10) 1.12740(18) 0.06492(6) 0.0218(3) Uani 1 1 d . .
H9 H 0.1882 1.1452 0.1110 0.026 Uiso 1 1 calc R U
C10 C 0.21394(9) 0.96555(17) 0.03703(6) 0.0181(3) Uani 1 1 d . .
C11 C 0.28183(10) 0.81749(17) 0.07755(6) 0.0179(3) Uani 1 1 d . .
C12 C 0.39149(10) 0.78640(17) 0.06513(6) 0.0191(3) Uani 1 1 d . .
H12 H 0.4239 0.8618 0.0322 0.023 Uiso 1 1 calc R U
C13 C 0.45323(10) 0.64472(17) 0.10116(6) 0.0182(3) Uani 1 1 d . .
C14 C 0.40559(9) 0.53213(17) 0.14917(6) 0.0177(3) Uani 1 1 d . .
C15 C 0.29602(10) 0.56355(17) 0.16137(6) 0.0188(3) Uani 1 1 d . .
C16 C 0.23467(10) 0.70893(18) 0.12613(6) 0.0194(3) Uani 1 1 d . .
H16 H 0.1607 0.7334 0.1355 0.023 Uiso 1 1 calc R U
C17 C 0.17371(13) 0.6739(2) -0.26762(7) 0.0340(4) Uani 1 1 d . .
H17A H 0.2534 0.6898 -0.2596 0.051 Uiso 1 1 calc R U
H17B H 0.1536 0.6820 -0.3150 0.051 Uiso 1 1 calc R U
H17C H 0.1517 0.5441 -0.2510 0.051 Uiso 1 1 calc R U
C18 C 0.61370(11) 0.7191(2) 0.04545(7) 0.0290(3) Uani 1 1 d . .
H18A H 0.5785 0.6947 0.0014 0.044 Uiso 1 1 calc R U
H18B H 0.6916 0.6827 0.0462 0.044 Uiso 1 1 calc R U
H18C H 0.6071 0.8602 0.0564 0.044 Uiso 1 1 calc R U
C19 C 0.47978(11) 0.21105(18) 0.14903(6) 0.0261(3) Uani 1 1 d . .
H19A H 0.4075 0.1601 0.1329 0.039 Uiso 1 1 calc R U
H19B H 0.5174 0.1119 0.1778 0.039 Uiso 1 1 calc R U
H19C H 0.5236 0.2380 0.1115 0.039 Uiso 1 1 calc R U
C20 C 0.14383(11) 0.4734(2) 0.22187(7) 0.0336(4) Uani 1 1 d . .
H20A H 0.1335 0.6112 0.2358 0.050 Uiso 1 1 calc R U
H20B H 0.1251 0.3830 0.2571 0.050 Uiso 1 1 calc R U
H20C H 0.0961 0.4463 0.1821 0.050 Uiso 1 1 calc R U

loop_
_atom_site_aniso_label
_atom_site_aniso_U_11
_atom_site_aniso_U_22
_atom_site_aniso_U_33
_atom_site_aniso_U_23
_atom_site_aniso_U_13
_atom_site_aniso_U_12
O1 0.0298(5) 0.0269(5) 0.0197(5) 0.0014(4) -0.0060(4) 0.0113(4)
O2 0.0357(6) 0.0284(5) 0.0187(5) -0.0032(4) -0.0059(4) 0.0102(4)
O3 0.0172(4) 0.0225(5) 0.0294(5) 0.0059(4) 0.0007(4) 0.0018(3)
O4 0.0248(5) 0.0192(4) 0.0179(5) 0.0005(3) -0.0050(4) 0.0047(3)
O5 0.0256(5) 0.0302(5) 0.0230(5) 0.0100(4) 0.0060(4) 0.0071(4)
C1 0.0161(6) 0.0184(6) 0.0211(7) 0.0033(5) -0.0020(5) 0.0011(4)
C2 0.0238(6) 0.0225(6) 0.0186(6) 0.0001(5) -0.0022(5) 0.0013(5)
C3 0.0328(7) 0.0203(6) 0.0239(7) -0.0034(5) -0.0037(6) 0.0090(5)
C4 0.0275(7) 0.0180(6) 0.0223(7) 0.0010(5) -0.0058(5) 0.0058(5)
C5 0.0173(6) 0.0148(6) 0.0192(6) 0.0018(4) -0.0014(5) -0.0010(4)
C6 0.0153(6) 0.0165(6) 0.0211(6) 0.0024(5) 0.0001(5) -0.0004(4)
C7 0.0287(7) 0.0260(7) 0.0268(7) -0.0023(5) -0.0058(6) 0.0124(5)
C8 0.0361(8) 0.0221(7) 0.0252(7) -0.0009(5) -0.0020(6) 0.0099(6)
C9 0.0228(6) 0.0225(6) 0.0196(6) -0.0002(5) -0.0015(5) 0.0012(5)
C10 0.0167(6) 0.0176(6) 0.0196(6) 0.0026(5) -0.0018(5) -0.0005(4)
C11 0.0206(6) 0.0157(6) 0.0167(6) -0.0020(5) -0.0044(5) 0.0015(4)
C12 0.0223(6) 0.0164(6) 0.0182(6) 0.0005(5) -0.0013(5) -0.0014(5)
C13 0.0172(6) 0.0180(6) 0.0188(6) -0.0035(5) -0.0031(5) 0.0002(5)
C14 0.0211(6) 0.0155(6) 0.0157(6) -0.0020(4) -0.0053(5) 0.0023(4)
C15 0.0238(6) 0.0176(6) 0.0148(6) -0.0011(5) -0.0006(5) 0.0006(5)
C16 0.0191(6) 0.0213(6) 0.0175(6) -0.0016(5) -0.0010(5) 0.0019(5)
C17 0.0457(9) 0.0320(8) 0.0229(7) -0.0087(6) -0.0068(6) 0.0090(6)
C18 0.0218(7) 0.0271(7) 0.0390(8) 0.0069(6) 0.0076(6) 0.0016(5)
C19 0.0325(7) 0.0202(7) 0.0256(7) 0.0006(5) 0.0018(6) 0.0062(5)
C20 0.0285(7) 0.0385(8) 0.0353(8) 0.0139(7) 0.0122(6) 0.0090(6)

loop_
_atom_type_symbol
_atom_type_description
_atom_type_scat_dispersion_real
_atom_type_scat_dispersion_imag
_atom_type_scat_source
C C 0.0033 0.0016 'International Tables Vol C Tables 4.2.6.8 and 6.1.1.4'
H H 0.0000 0.0000 'International Tables Vol C Tables 4.2.6.8 and 6.1.1.4'
O O 0.0106 0.0060 'International Tables Vol C Tables 4.2.6.8 and 6.1.1.4'

loop_
_geom_angle_atom_site_label_1
_geom_angle_atom_site_label_2
_geom_angle_atom_site_label_3
_geom_angle
C2 O2 C17 116.43(10)
C13 O3 C18 117.05(9)
C14 O4 C19 112.69(9)
C15 O5 C20 116.55(9)
O1 C1 C6 119.14(11)
O1 C1 C2 119.86(11)
C6 C1 C2 120.99(11)
O2 C2 C3 125.59(11)
O2 C2 C1 114.52(10)
C3 C2 C1 119.89(12)
C2 C3 C4 119.29(12)
C3 C4 C5 121.66(11)
C4 C5 C6 119.10(11)
C4 C5 C10 121.55(10)
C6 C5 C10 119.34(10)
C1 C6 C5 119.05(11)
C1 C6 C7 119.39(10)
C5 C6 C7 121.52(11)
C6 C7 C8 116.75(10)
C9 C8 C7 116.34(11)
C10 C9 C8 123.85(12)
C9 C10 C5 121.17(11)
C9 C10 C11 120.80(11)
C5 C10 C11 118.00(10)
C16 C11 C12 120.18(11)
C16 C11 C10 119.96(11)
C12 C11 C10 119.85(11)
C13 C12 C11 119.83(11)
O3 C13 C12 124.21(11)
O3 C13 C14 115.52(10)
C12 C13 C14 120.26(11)
O4 C14 C15 119.63(11)
O4 C14 C13 120.64(10)
C15 C14 C13 119.73(11)
O5 C15 C14 115.41(10)
O5 C15 C16 124.60(11)
C14 C15 C16 119.99(11)
C11 C16 C15 119.99(11)

loop_
_geom_bond_atom_site_label_1
_geom_bond_atom_site_label_2
_geom_bond_distance
O1 C1 1.3709(14)
O2 C2 1.3694(15)
O2 C17 1.4242(16)
O3 C13 1.3734(14)
O3 C18 1.4227(15)
O4 C14 1.3829(13)
O4 C19 1.4299(15)
O5 C15 1.3638(15)
O5 C20 1.4329(15)
C1 C6 1.3849(17)
C1 C2 1.4072(17)
C2 C3 1.3774(18)
C3 C4 1.3902(18)
C4 C5 1.3908(16)
C5 C6 1.4101(16)
C5 C10 1.4822(16)
C6 C7 1.5093(16)
C7 C8 1.5130(18)
C8 C9 1.4916(17)
C9 C10 1.3389(17)
C10 C11 1.5029(16)
C11 C16 1.3869(17)
C11 C12 1.3950(17)
C12 C13 1.3904(17)
C13 C14 1.3955(17)
C14 C15 1.3932(17)
C15 C16 1.3975(16)

loop_
_geom_hbond_atom_site_label_D
_geom_hbond_atom_site_label_H
_geom_hbond_atom_site_label_A
_geom_hbond_distance_DH
_geom_hbond_distance_HA
_geom_hbond_distance_DA
_geom_hbond_angle_DHA
_geom_hbond_site_symmetry_A
O1 H1 O4 0.90(2) 2.04(2) 2.8794(13) 155.2(15) 4_575
O1 H1 O2 0.90(2) 2.222(17) 2.6587(13) 109.5(13) .
